data_7234952
loop_
_publ_author_name
'Liang, Jinxia'
'Zhang, Jie'
'Liang, Jinfang'
'Zhai, Lijun'
'Wu, Haonan'
'Niu, Xiaoyan'
'Hu, Tuoping'

_publ_section_title
;
 Five new coordination polymers with a Y-shaped N-heterocyclic carboxylic
 acid: structural diversity, bifunctional luminescence sensing and
 magnetic properties
;
_journal_issue 38
_journal_name_full CrystEngComm
_journal_page_first 5767
_journal_paper_doi 10.1039/C9CE00988D
_journal_volume 21
_journal_year 2019
_chemical_formula_moiety '0.5(C304 H264 Mn16 N56 O80), 4(C4 H9 N O)'
_chemical_formula_sum 'C168 H168 Mn8 N32 O44'
_chemical_formula_weight 3778.86
_space_group_crystal_system monoclinic
_space_group_IT_number 15
_space_group_name_Hall '-C 2yc'
_space_group_name_H-M_alt 'C 1 2/c 1'
_atom_sites_solution_hydrogens mixed
_audit_creation_date 2019-07-24
_audit_creation_method
;
Olex2 1.2
(compiled 2018.05.29 svn.r3508 for OlexSys, GUI svn.r5506)
;
_audit_update_record
;
2019-07-24 deposited with the CCDC.	2019-09-04 downloaded from the CCDC.
;
_cell_angle_alpha 90
_cell_angle_beta 109.1920(10)
_cell_angle_gamma 90
_cell_formula_units_Z 2
_cell_length_a 45.4283(15)
_cell_length_b 9.7068(3)
_cell_length_c 21.2371(7)
_cell_measurement_reflns_used 9967
_cell_measurement_temperature 190.0
_cell_measurement_theta_max 26.14
_cell_measurement_theta_min 2.44
_cell_volume 8844.3(5)
_computing_cell_refinement 'SAINT v8.37A (Bruker, 2015)'
_computing_data_reduction 'SAINT v8.37A (Bruker, 2015)'
_computing_molecular_graphics 'Olex2 (Dolomanov et al., 2009)'
_computing_publication_material 'Olex2 (Dolomanov et al., 2009)'
_computing_structure_refinement 'ShelXL (Sheldrick, 2015)'
_computing_structure_solution 'ShelXT (Sheldrick, 2015)'
_diffrn_ambient_temperature 190.15
_diffrn_measured_fraction_theta_full 0.989
_diffrn_measured_fraction_theta_max 0.987
_diffrn_measurement_device_type 'Bruker APEX-II CCD'
_diffrn_measurement_method '\f and \w scans'
_diffrn_radiation_type MoK\a
_diffrn_radiation_wavelength 0.71073
_diffrn_reflns_av_R_equivalents 0.0629
_diffrn_reflns_av_unetI/netI 0.0367
_diffrn_reflns_Laue_measured_fraction_full 0.989
_diffrn_reflns_Laue_measured_fraction_max 0.987
_diffrn_reflns_limit_h_max 56
_diffrn_reflns_limit_h_min -56
_diffrn_reflns_limit_k_max 12
_diffrn_reflns_limit_k_min -12
_diffrn_reflns_limit_l_max 26
_diffrn_reflns_limit_l_min -22
_diffrn_reflns_number 65221
_diffrn_reflns_point_group_measured_fraction_full 0.989
_diffrn_reflns_point_group_measured_fraction_max 0.987
_diffrn_reflns_theta_full 25.242
_diffrn_reflns_theta_max 26.414
_diffrn_reflns_theta_min 2.151
_diffrn_standards_number 0
_exptl_absorpt_coefficient_mu 0.639
_exptl_absorpt_correction_T_max 0.7454
_exptl_absorpt_correction_T_min 0.6961
_exptl_absorpt_correction_type multi-scan
_exptl_absorpt_process_details
'SADABS-2016/2 (Bruker,2016/2) was used for absorption correction. wR2(int) was 0.0676 before and 0.0609 after correction. The Ratio of minimum to maximum transmission is 0.9339. The \l/2 correction factor is Not present.'
_exptl_crystal_colour colourless
_exptl_crystal_colour_primary colourless
_exptl_crystal_density_diffrn 1.419
_exptl_crystal_description block
_exptl_crystal_F_000 3904
_refine_diff_density_max 1.222
_refine_diff_density_min -0.823
_refine_diff_density_rms 0.119
_refine_ls_extinction_method none
_refine_ls_goodness_of_fit_ref 1.050
_refine_ls_hydrogen_treatment constr
_refine_ls_matrix_type full
_refine_ls_number_parameters 671
_refine_ls_number_reflns 8976
_refine_ls_number_restraints 273
_refine_ls_restrained_S_all 1.048
_refine_ls_R_factor_all 0.1152
_refine_ls_R_factor_gt 0.0882
_refine_ls_shift/su_max 0.001
_refine_ls_shift/su_mean 0.000
_refine_ls_structure_factor_coef Fsqd
_refine_ls_weighting_details 'w=1/[\s^2^(Fo^2^)+(0.1293P)^2^+62.8445P] where P=(Fo^2^+2Fc^2^)/3'
_refine_ls_weighting_scheme calc
_refine_ls_wR_factor_gt 0.2375
_refine_ls_wR_factor_ref 0.2588
_reflns_Friedel_coverage 0.000
_reflns_number_gt 6600
_reflns_number_total 8976
_reflns_threshold_expression 'I > 2\s(I)'
_cod_data_source_file c9ce00988d2.cif
_cod_data_source_block mo_1018_1_0m
_cod_database_code 7234952
_shelx_shelxl_version_number 2018/3
_shelx_space_group_comment
;
The symmetry employed for this shelxl refinement is uniquely defined
by the following loop, which should always be used as a source of
symmetry information in preference to the above space-group names.
They are only intended as comments.
;
_olex2_refinement_description
;
1. Fixed Uiso
 At 1.2 times of:
  All C(H) groups
 At 1.5 times of:
  All C(H,H,H) groups, All O(H,H) groups
2. Restrained distances
 C41A-C40A
 2.4 with sigma of 0.02
 C38A-N7A
 1.4 with sigma of 0.02
 C38-N7
 1.4 with sigma of 0.02
 C31-N7
 1.4 with sigma of 0.02
 C41-C40
 2.4 with sigma of 0.02
 C31-C33
 1.4 with sigma of 0.02
 C33A-C31A
 1.4 with sigma of 0.02
 C31-O8
 1.2 with sigma of 0.02
 H6_$1-H38C
 2.2 with sigma of 0.02
 C32-C38
 2.4 with sigma of 0.02
 N7-C32
 1.4 with sigma of 0.02
 C31-C32
 2.4 with sigma of 0.02
3. Uiso/Uaniso restraints and constraints
Uanis(O8) \\sim Ueq, Uanis(N7) \\sim Ueq, Uanis(C31) \\sim Ueq, Uanis(C33)
\\sim Ueq, Uanis(C38) \\sim Ueq, Uanis(O8A) \\sim Ueq, Uanis(C31A) \\sim Ueq,
Uanis(N7A) \\sim Ueq, Uanis(C38A) \\sim Ueq, Uanis(C33A) \\sim Ueq, Uanis(C32A)
\\sim Ueq, Uanis(C32) \\sim Ueq, Uanis(O11) \\sim Ueq, Uanis(N8) \\sim Ueq,
Uanis(C40) \\sim Ueq, Uanis(C39) \\sim Ueq, Uanis(C41) \\sim Ueq, Uanis(C42)
\\sim Ueq, Uanis(C42A) \\sim Ueq, Uanis(C39A) \\sim Ueq, Uanis(C40A) \\sim Ueq,
Uanis(C41A) \\sim Ueq: with sigma of 0.001 and sigma for terminal atoms of 0.002
4. Rigid body (RIGU) restrains
 Mn2, O11, N8, C39, C39A, C40, C40A, C41, C41A, C42, C42A
 with sigma for 1-2 distances of 0.004 and sigma for 1-3 distances of 0.004
 O8, O8A, N7, N7A, C31, C31A, C32, C32A, C33, C33A, C38, C38A
 with sigma for 1-2 distances of 0.004 and sigma for 1-3 distances of 0.004
5. Others
 Sof(C39A)=Sof(C40A)=Sof(H40D)=Sof(H40E)=Sof(H40F)=Sof(C41A)=Sof(H41D)=
 Sof(H41E)=Sof(H41F)=Sof(C42A)=Sof(H42D)=Sof(H42E)=Sof(H42F)=1-FVAR(1)
 Sof(C39)=Sof(C40)=Sof(H40A)=Sof(H40B)=Sof(H40C)=Sof(C41)=Sof(H41A)=Sof(H41B)=
 Sof(H41C)=Sof(C42)=Sof(H42A)=Sof(H42B)=Sof(H42C)=FVAR(1)
 Sof(O8A)=Sof(N7A)=Sof(C31A)=Sof(C32A)=Sof(H32D)=Sof(H32E)=Sof(H32F)=Sof(C33A)=
 Sof(H33D)=Sof(H33E)=Sof(H33F)=Sof(C38A)=Sof(H38D)=Sof(H38E)=Sof(H38F)=1-FVAR(2)
 Sof(O8)=Sof(N7)=Sof(C31)=Sof(C32)=Sof(H32A)=Sof(H32B)=Sof(H32C)=Sof(C33)=
 Sof(H33A)=Sof(H33B)=Sof(H33C)=Sof(C38)=Sof(H38A)=Sof(H38B)=Sof(H38C)=FVAR(2)
6.a Riding coordinates:
 O9(H9A,H9B), C32(H32A,H32B,H32C)
6.b Ternary CH refined with riding coordinates:
 C6(H6), C19(H19)
6.c Aromatic/amide H refined with riding coordinates:
 C3(H3), C4(H4), C7(H7), C8(H8), C10(H10), C11(H11), C16(H16), C17(H17),
 C20(H20), C21(H21), C23(H23), C24(H24), C27(H27), C28(H28), C29(H29), C30(H30),
  C34(H34), C35(H35), C36(H36), C37(H37)
6.d Idealised Me refined as rotating group:
 C32A(H32D,H32E,H32F), C33(H33A,H33B,H33C), C33A(H33D,H33E,H33F), C38(H38A,
 H38B,H38C), C38A(H38D,H38E,H38F), C40(H40A,H40B,H40C), C40A(H40D,H40E,H40F),
 C41(H41A,H41B,H41C), C41A(H41D,H41E,H41F), C42(H42A,H42B,H42C), C42A(H42D,H42E,
 H42F)
;
_olex2_submission_special_instructions 'No special instructions were received'

loop_
_space_group_symop_operation_xyz
'x, y, z'
'-x, y, -z+1/2'
'x+1/2, y+1/2, z'
'-x+1/2, y+1/2, -z+1/2'
'-x, -y, -z'
'x, -y, z-1/2'
'-x+1/2, -y+1/2, -z'
'x+1/2, -y+1/2, z-1/2'

loop_
_atom_site_label
_atom_site_type_symbol
_atom_site_fract_x
_atom_site_fract_y
_atom_site_fract_z
_atom_site_U_iso_or_equiv
_atom_site_adp_type
_atom_site_occupancy
_atom_site_site_symmetry_order
_atom_site_calc_flag
_atom_site_refinement_flags_posn
_atom_site_refinement_flags_adp
_atom_site_refinement_flags_occupancy
_atom_site_disorder_assembly
_atom_site_disorder_group
Mn1 Mn 0.37384(2) 1.14993(8) 0.23214(4) 0.0313(2) Uani 1 1 d . . . . .
Mn2 Mn 0.61367(2) 0.33985(8) 0.80554(4) 0.0346(2) Uani 1 1 d . U . . .
O1 O 0.39939(10) 0.9971(4) 0.2946(2) 0.0601(12) Uani 1 1 d . . . . .
O2 O 0.41790(9) 0.8081(5) 0.2623(2) 0.0522(10) Uani 1 1 d . . . . .
O3 O 0.58983(10) 0.5077(4) 0.7480(2) 0.0528(10) Uani 1 1 d . . . . .
O4 O 0.63516(11) 0.1914(4) 0.87796(19) 0.0571(12) Uani 1 1 d . . . . .
O5 O 0.65118(9) -0.0010(4) 0.84220(17) 0.0407(9) Uani 1 1 d . . . . .
O6 O 0.83051(8) -0.3550(4) 1.26276(18) 0.0405(9) Uani 1 1 d . . . . .
O7 O 0.83328(8) -0.2049(4) 1.18706(19) 0.0408(9) Uani 1 1 d . . . . .
O8 O 0.5743(4) 0.3496(16) 0.8447(8) 0.069(4) Uani 0.347(9) 1 d D U P A 1
O8A O 0.58741(17) 0.3905(8) 0.8758(4) 0.0579(19) Uani 0.653(9) 1 d . U P A 2
O9 O 0.64826(10) 0.4864(4) 0.87048(19) 0.0513(10) Uani 1 1 d . . . . .
H9A H 0.666577 0.455981 0.891533 0.077 Uiso 1 1 d R . . . .
H9B H 0.655817 0.562781 0.864113 0.077 Uiso 1 1 d R . . . .
O10 O 0.60236(9) 0.6908(4) 0.6997(2) 0.0444(9) Uani 1 1 d . . . . .
N1 N 0.43600(11) 0.7614(6) 0.6196(3) 0.0512(13) Uani 1 1 d . . . . .
N2 N 0.44671(15) 0.8862(7) 0.6432(3) 0.0699(17) Uani 1 1 d . . . . .
N3 N 0.40608(10) 0.8219(5) 0.6747(2) 0.0443(11) Uani 1 1 d . . . . .
N4 N 0.66949(8) -0.2245(4) 1.18245(18) 0.0272(8) Uani 1 1 d . . . . .
N5 N 0.66219(10) -0.3505(4) 1.1549(2) 0.0372(10) Uani 1 1 d . . . . .
N6 N 0.64405(9) -0.3233(4) 1.2406(2) 0.0343(9) Uani 1 1 d . . . . .
N7 N 0.5651(6) 0.236(3) 0.9385(13) 0.123(6) Uani 0.347(9) 1 d D U P A 1
N7A N 0.5963(2) 0.3836(11) 0.9857(5) 0.073(3) Uani 0.653(9) 1 d D U P A 2
C1 C 0.41269(12) 0.8828(6) 0.3050(3) 0.0429(13) Uani 1 1 d . . . . .
C2 C 0.42281(13) 0.8351(6) 0.3760(3) 0.0470(14) Uani 1 1 d . . . . .
C3 C 0.41291(15) 0.9008(8) 0.4222(4) 0.0610(17) Uani 1 1 d . . . . .
H3 H 0.400096 0.980288 0.409798 0.073 Uiso 1 1 calc R . . . .
C4 C 0.42146(16) 0.8521(8) 0.4876(4) 0.0623(18) Uani 1 1 d . . . . .
H4 H 0.414407 0.899039 0.519248 0.075 Uiso 1 1 calc R . . . .
C5 C 0.44010(13) 0.7361(6) 0.5071(3) 0.0480(14) Uani 1 1 d . . . . .
C6 C 0.45009(14) 0.6794(7) 0.5781(3) 0.0482(14) Uani 1 1 d . . . . .
H6 H 0.440973 0.584860 0.574989 0.058 Uiso 1 1 calc DR . . . .
C7 C 0.42821(14) 0.9177(7) 0.6745(3) 0.0559(16) Uani 1 1 d . . . . .
H7 H 0.429630 1.003673 0.696656 0.067 Uiso 1 1 calc R . . . .
C8 C 0.41158(14) 0.7206(7) 0.6387(3) 0.0503(15) Uani 1 1 d . . . . .
H8 H 0.400638 0.635752 0.628254 0.060 Uiso 1 1 calc R . . . .
C9 C 0.48478(13) 0.6635(6) 0.6121(3) 0.0456(13) Uani 1 1 d . . . . .
C10 C 0.50569(15) 0.7570(7) 0.6025(4) 0.065(2) Uani 1 1 d . . . . .
H10 H 0.498018 0.832480 0.573172 0.078 Uiso 1 1 calc R . . . .
C11 C 0.53862(16) 0.7442(8) 0.6351(4) 0.065(2) Uani 1 1 d . . . . .
H11 H 0.552799 0.809278 0.627834 0.078 Uiso 1 1 calc R . . . .
C12 C 0.54880(12) 0.6347(6) 0.6770(2) 0.0399(12) Uani 1 1 d . . . . .
C13 C 0.58320(12) 0.6090(5) 0.7110(2) 0.0354(11) Uani 1 1 d . . . . .
C14 C 0.64547(12) 0.0712(5) 0.8860(2) 0.0376(12) Uani 1 1 d . . . . .
C15 C 0.65326(11) 0.0131(5) 0.9554(2) 0.0326(10) Uani 1 1 d . . . . .
C16 C 0.66387(12) -0.1219(5) 0.9703(2) 0.0359(11) Uani 1 1 d . . . . .
H16 H 0.664367 -0.182201 0.935413 0.043 Uiso 1 1 calc R . . . .
C17 C 0.67370(12) -0.1685(5) 1.0356(2) 0.0363(11) Uani 1 1 d . . . . .
H17 H 0.681077 -0.260183 1.045421 0.044 Uiso 1 1 calc R . . . .
C18 C 0.67279(10) -0.0813(5) 1.0868(2) 0.0271(9) Uani 1 1 d . . . . .
C19 C 0.68735(10) -0.1200(5) 1.1597(2) 0.0277(9) Uani 1 1 d . . . . .
H19 H 0.687074 -0.034559 1.185808 0.033 Uiso 1 1 calc R . . . .
C20 C 0.64678(12) -0.4044(6) 1.1918(3) 0.0393(12) Uani 1 1 d . . . . .
H20 H 0.638201 -0.494620 1.184346 0.047 Uiso 1 1 calc R . . . .
C21 C 0.65868(10) -0.2084(5) 1.2331(2) 0.0286(10) Uani 1 1 d . . . . .
H21 H 0.661016 -0.127871 1.259699 0.034 Uiso 1 1 calc R . . . .
C22 C 0.72178(11) -0.1613(5) 1.1771(2) 0.0296(10) Uani 1 1 d . . . . .
C23 C 0.74078(11) -0.0808(5) 1.1534(3) 0.0387(12) Uani 1 1 d . . . . .
H23 H 0.732199 -0.002930 1.126517 0.046 Uiso 1 1 calc R . . . .
C24 C 0.77197(12) -0.1106(6) 1.1677(3) 0.0398(12) Uani 1 1 d . . . . .
H24 H 0.784576 -0.054324 1.150241 0.048 Uiso 1 1 calc R . . . .
C25 C 0.78488(11) -0.2229(5) 1.2075(2) 0.0331(10) Uani 1 1 d . . . . .
C26 C 0.81846(11) -0.2623(5) 1.2206(2) 0.0346(11) Uani 1 1 d . . . . .
C27 C 0.76627(13) -0.3004(7) 1.2327(3) 0.0500(15) Uani 1 1 d . . . . .
H27 H 0.775114 -0.375606 1.261310 0.060 Uiso 1 1 calc R . . . .
C28 C 0.73456(12) -0.2720(6) 1.2175(3) 0.0457(14) Uani 1 1 d . . . . .
H28 H 0.721919 -0.328364 1.234732 0.055 Uiso 1 1 calc R . . . .
C29 C 0.66100(11) 0.0504(5) 1.0721(2) 0.0361(11) Uani 1 1 d . . . . .
H29 H 0.659481 0.109032 1.106724 0.043 Uiso 1 1 calc R . . . .
C30 C 0.65135(12) 0.0967(5) 1.0065(3) 0.0401(12) Uani 1 1 d . . . . .
H30 H 0.643318 0.187481 0.996714 0.048 Uiso 1 1 calc R . . . .
C31 C 0.5598(6) 0.291(3) 0.8737(13) 0.106(5) Uani 0.347(9) 1 d D U P A 1
C31A C 0.5804(3) 0.3388(12) 0.9199(7) 0.069(3) Uani 0.653(9) 1 d D U P A 2
C32 C 0.5382(7) 0.197(4) 0.9531(16) 0.139(8) Uani 0.347(9) 1 d D U P A 1
H32A H 0.543179 0.120464 0.984665 0.209 Uiso 0.347(9) 1 d R . P A 1
H32B H 0.521949 0.169354 0.911945 0.209 Uiso 0.347(9) 1 d R . P A 1
H32C H 0.530839 0.275884 0.972835 0.209 Uiso 0.347(9) 1 d R . P A 1
C32A C 0.5890(4) 0.3154(16) 1.0425(8) 0.095(4) Uani 0.653(9) 1 d . U P A 2
H32D H 0.583923 0.385976 1.070279 0.143 Uiso 0.653(9) 1 calc GR . P A 2
H32E H 0.607206 0.262769 1.069484 0.143 Uiso 0.653(9) 1 calc GR . P A 2
H32F H 0.571230 0.253214 1.024765 0.143 Uiso 0.653(9) 1 calc GR . P A 2
C33 C 0.5330(7) 0.209(3) 0.8494(17) 0.110(7) Uani 0.347(9) 1 d D U P A 1
H33A H 0.525525 0.211502 0.800576 0.164 Uiso 0.347(9) 1 calc GR . P A 1
H33B H 0.516737 0.245346 0.865977 0.164 Uiso 0.347(9) 1 calc GR . P A 1
H33C H 0.537966 0.114438 0.864809 0.164 Uiso 0.347(9) 1 calc GR . P A 1
C33A C 0.5543(4) 0.2388(19) 0.8992(10) 0.111(5) Uani 0.653(9) 1 d D U P A 2
H33D H 0.536199 0.277421 0.908294 0.167 Uiso 0.653(9) 1 calc GR . P A 2
H33E H 0.560636 0.152890 0.924249 0.167 Uiso 0.653(9) 1 calc GR . P A 2
H33F H 0.548899 0.220080 0.851397 0.167 Uiso 0.653(9) 1 calc GR . P A 2
C34 C 0.52735(14) 0.5432(8) 0.6884(3) 0.0569(16) Uani 1 1 d . . . . .
H34 H 0.534757 0.469803 0.719142 0.068 Uiso 1 1 calc R . . . .
C35 C 0.49586(15) 0.5564(7) 0.6563(3) 0.0539(15) Uani 1 1 d . . . . .
H35 H 0.481771 0.492105 0.664524 0.065 Uiso 1 1 calc R . . . .
C36 C 0.44941(17) 0.6675(7) 0.4600(4) 0.0637(19) Uani 1 1 d . . . . .
H36 H 0.461771 0.586649 0.472141 0.076 Uiso 1 1 calc R . . . .
C37 C 0.44077(15) 0.7161(8) 0.3947(3) 0.0603(18) Uani 1 1 d . . . . .
H37 H 0.447194 0.667699 0.362528 0.072 Uiso 1 1 calc R . . . .
C38 C 0.5819(7) 0.349(3) 0.9725(19) 0.110(7) Uani 0.347(9) 1 d D U P A 1
H38A H 0.588598 0.405865 0.941546 0.165 Uiso 0.347(9) 1 calc GR . P A 1
H38B H 0.600163 0.317017 1.008699 0.165 Uiso 0.347(9) 1 calc GR . P A 1
H38C H 0.568590 0.404238 0.991071 0.165 Uiso 0.347(9) 1 calc DGR . P A 1
C38A C 0.6220(3) 0.4827(13) 1.0040(7) 0.082(3) Uani 0.653(9) 1 d D U P A 2
H38D H 0.640997 0.437450 1.032425 0.123 Uiso 0.653(9) 1 calc GR . P A 2
H38E H 0.616807 0.559734 1.028316 0.123 Uiso 0.653(9) 1 calc GR . P A 2
H38F H 0.625365 0.517391 0.963587 0.123 Uiso 0.653(9) 1 calc GR . P A 2
O11 O 0.7001(3) -0.5447(12) 0.9864(6) 0.168(3) Uani 1 1 d . U . . .
N8 N 0.7448(3) -0.5850(11) 1.0597(6) 0.123(3) Uani 1 1 d . U . . .
C39 C 0.7140(7) -0.575(3) 1.0488(16) 0.138(5) Uani 0.526(11) 1 d . U P B 1
C39A C 0.7282(8) -0.511(3) 1.0227(16) 0.131(5) Uani 0.474(11) 1 d . U P B 2
C40 C 0.7682(6) -0.607(3) 1.1252(11) 0.123(6) Uani 0.526(11) 1 d D U P B 1
H40A H 0.757801 -0.629223 1.157658 0.185 Uiso 0.526(11) 1 calc GR . P B 1
H40B H 0.780668 -0.523275 1.139108 0.185 Uiso 0.526(11) 1 calc GR . P B 1
H40C H 0.781832 -0.683625 1.122565 0.185 Uiso 0.526(11) 1 calc GR . P B 1
C40A C 0.7742(6) -0.563(3) 1.1076(15) 0.118(6) Uani 0.474(11) 1 d D U P B 2
H40D H 0.783518 -0.479482 1.096292 0.178 Uiso 0.474(11) 1 calc GR . P B 2
H40E H 0.787694 -0.642079 1.108399 0.178 Uiso 0.474(11) 1 calc GR . P B 2
H40F H 0.771873 -0.551762 1.151614 0.178 Uiso 0.474(11) 1 calc GR . P B 2
C41 C 0.7624(7) -0.554(3) 1.0110(12) 0.160(7) Uani 0.526(11) 1 d D U P B 1
H41A H 0.773796 -0.467416 1.023467 0.240 Uiso 0.526(11) 1 calc GR . P B 1
H41B H 0.747540 -0.546951 0.965717 0.240 Uiso 0.526(11) 1 calc GR . P B 1
H41C H 0.777148 -0.629126 1.012803 0.240 Uiso 0.526(11) 1 calc GR . P B 1
C41A C 0.7318(6) -0.727(3) 1.0682(15) 0.137(7) Uani 0.474(11) 1 d D U P B 2
H41D H 0.747417 -0.798169 1.070045 0.205 Uiso 0.474(11) 1 calc GR . P B 2
H41E H 0.712894 -0.745699 1.030307 0.205 Uiso 0.474(11) 1 calc GR . P B 2
H41F H 0.726704 -0.729055 1.109604 0.205 Uiso 0.474(11) 1 calc GR . P B 2
C42 C 0.7063(6) -0.617(3) 1.1101(13) 0.137(6) Uani 0.526(11) 1 d . U P B 1
H42A H 0.714754 -0.548020 1.145227 0.205 Uiso 0.526(11) 1 calc GR . P B 1
H42B H 0.715609 -0.706821 1.125649 0.205 Uiso 0.526(11) 1 calc GR . P B 1
H42C H 0.683670 -0.622124 1.099124 0.205 Uiso 0.526(11) 1 calc GR . P B 1
C42A C 0.7422(7) -0.384(3) 1.0121(15) 0.130(6) Uani 0.474(11) 1 d . U P B 2
H42D H 0.751708 -0.397061 0.977262 0.196 Uiso 0.474(11) 1 calc GR . P B 2
H42E H 0.758249 -0.355793 1.053612 0.196 Uiso 0.474(11) 1 calc GR . P B 2
H42F H 0.726177 -0.312098 0.998170 0.196 Uiso 0.474(11) 1 calc GR . P B 2

loop_
_atom_site_aniso_label
_atom_site_aniso_U_11
_atom_site_aniso_U_22
_atom_site_aniso_U_33
_atom_site_aniso_U_23
_atom_site_aniso_U_13
_atom_site_aniso_U_12
Mn1 0.0275(4) 0.0374(4) 0.0285(4) 0.0037(3) 0.0086(3) 0.0044(3)
Mn2 0.0386(4) 0.0391(4) 0.0280(4) 0.0093(3) 0.0136(3) 0.0108(3)
O1 0.061(3) 0.045(2) 0.060(3) 0.015(2) 0.000(2) 0.013(2)
O2 0.048(2) 0.060(3) 0.048(2) 0.002(2) 0.0147(19) -0.003(2)
O3 0.058(2) 0.046(2) 0.047(2) 0.0141(18) 0.0077(19) 0.0204(19)
O4 0.083(3) 0.040(2) 0.035(2) 0.0138(17) 0.000(2) 0.012(2)
O5 0.050(2) 0.044(2) 0.0258(17) 0.0035(15) 0.0088(16) -0.0085(17)
O6 0.0328(17) 0.051(2) 0.0370(19) 0.0161(16) 0.0103(15) 0.0093(16)
O7 0.0295(17) 0.045(2) 0.049(2) 0.0133(17) 0.0141(16) 0.0066(15)
O8 0.069(4) 0.069(4) 0.069(4) -0.0006(10) 0.0226(17) 0.0008(10)
O8A 0.058(2) 0.059(2) 0.058(2) 0.0001(10) 0.0206(11) 0.0007(10)
O9 0.067(3) 0.045(2) 0.035(2) 0.0063(17) 0.0083(19) -0.0050(19)
O10 0.045(2) 0.045(2) 0.046(2) -0.0109(17) 0.0193(18) -0.0038(17)
N1 0.039(2) 0.075(4) 0.049(3) 0.007(3) 0.026(2) 0.013(2)
N2 0.071(4) 0.067(4) 0.089(5) -0.009(3) 0.051(4) -0.010(3)
N3 0.038(2) 0.057(3) 0.043(3) 0.011(2) 0.020(2) 0.003(2)
N4 0.0285(18) 0.030(2) 0.0229(18) -0.0014(15) 0.0078(15) 0.0004(15)
N5 0.048(2) 0.036(2) 0.030(2) -0.0044(17) 0.0169(19) -0.0034(19)
N6 0.034(2) 0.043(2) 0.027(2) -0.0021(17) 0.0109(17) -0.0037(18)
N7 0.124(6) 0.123(6) 0.123(6) 0.0004(10) 0.040(2) -0.0002(10)
N7A 0.073(3) 0.073(3) 0.073(3) 0.0004(10) 0.0242(13) 0.0012(10)
C1 0.029(2) 0.043(3) 0.047(3) 0.005(3) -0.001(2) -0.004(2)
C2 0.034(3) 0.056(3) 0.046(3) 0.008(3) 0.006(2) 0.015(2)
C3 0.050(3) 0.068(4) 0.063(4) -0.004(3) 0.015(3) 0.020(3)
C4 0.057(4) 0.072(5) 0.061(4) 0.003(3) 0.024(3) 0.019(3)
C5 0.041(3) 0.054(3) 0.052(3) 0.007(3) 0.019(3) 0.003(3)
C6 0.049(3) 0.052(3) 0.048(3) -0.001(3) 0.021(3) 0.001(3)
C7 0.049(3) 0.067(4) 0.061(4) 0.011(3) 0.032(3) 0.006(3)
C8 0.052(3) 0.061(4) 0.045(3) 0.018(3) 0.026(3) 0.018(3)
C9 0.046(3) 0.044(3) 0.051(3) 0.003(3) 0.022(3) 0.003(2)
C10 0.049(3) 0.062(4) 0.076(5) 0.040(4) 0.010(3) 0.004(3)
C11 0.061(4) 0.078(5) 0.065(4) 0.032(4) 0.032(3) 0.035(4)
C12 0.044(3) 0.049(3) 0.026(2) 0.007(2) 0.011(2) 0.015(2)
C13 0.040(3) 0.039(3) 0.022(2) -0.003(2) 0.003(2) 0.012(2)
C14 0.042(3) 0.039(3) 0.025(2) 0.005(2) 0.001(2) -0.004(2)
C15 0.031(2) 0.037(3) 0.025(2) 0.0050(19) 0.0030(19) 0.001(2)
C16 0.048(3) 0.034(3) 0.024(2) -0.0014(19) 0.011(2) 0.003(2)
C17 0.049(3) 0.031(2) 0.027(2) 0.0057(19) 0.010(2) 0.008(2)
C18 0.026(2) 0.031(2) 0.023(2) 0.0034(18) 0.0076(17) 0.0008(18)
C19 0.028(2) 0.033(2) 0.023(2) 0.0026(18) 0.0107(18) 0.0018(18)
C20 0.046(3) 0.039(3) 0.032(3) -0.006(2) 0.011(2) -0.010(2)
C21 0.029(2) 0.036(2) 0.022(2) -0.0005(18) 0.0105(18) 0.0018(19)
C22 0.030(2) 0.035(2) 0.023(2) 0.0021(18) 0.0072(18) 0.0013(19)
C23 0.033(2) 0.036(3) 0.046(3) 0.015(2) 0.012(2) 0.008(2)
C24 0.036(3) 0.041(3) 0.047(3) 0.011(2) 0.019(2) 0.004(2)
C25 0.030(2) 0.040(3) 0.029(2) 0.006(2) 0.0095(19) 0.008(2)
C26 0.028(2) 0.043(3) 0.031(2) 0.004(2) 0.008(2) 0.004(2)
C27 0.036(3) 0.059(4) 0.056(4) 0.032(3) 0.018(3) 0.014(3)
C28 0.037(3) 0.053(3) 0.050(3) 0.023(3) 0.019(2) 0.007(2)
C29 0.039(3) 0.038(3) 0.030(2) 0.001(2) 0.008(2) 0.011(2)
C30 0.047(3) 0.033(3) 0.035(3) 0.007(2) 0.006(2) 0.014(2)
C31 0.106(5) 0.106(5) 0.106(5) 0.0005(10) 0.036(2) -0.0004(10)
C31A 0.070(3) 0.069(3) 0.069(3) 0.0006(10) 0.0238(13) 0.0004(10)
C32 0.139(8) 0.140(8) 0.140(8) 0.001(2) 0.047(3) -0.001(2)
C32A 0.098(4) 0.096(4) 0.095(4) 0.002(2) 0.035(2) 0.001(2)
C33 0.109(7) 0.109(7) 0.111(7) 0.001(2) 0.036(3) 0.000(2)
C33A 0.112(5) 0.110(5) 0.111(5) 0.000(2) 0.036(2) -0.004(2)
C34 0.050(3) 0.080(5) 0.040(3) 0.016(3) 0.013(3) 0.007(3)
C35 0.052(3) 0.054(4) 0.055(4) 0.010(3) 0.017(3) -0.005(3)
C36 0.068(4) 0.067(4) 0.062(4) 0.017(3) 0.029(3) 0.033(3)
C37 0.059(4) 0.073(4) 0.052(4) 0.018(3) 0.022(3) 0.032(3)
C38 0.111(7) 0.110(7) 0.110(7) 0.000(2) 0.036(3) 0.001(2)
C38A 0.083(4) 0.083(4) 0.081(4) 0.000(2) 0.027(2) 0.0022(19)
O11 0.167(3) 0.168(3) 0.167(3) 0.0013(10) 0.0527(14) -0.0014(10)
N8 0.122(3) 0.123(3) 0.122(3) 0.0007(10) 0.0393(13) -0.0005(10)
C39 0.138(5) 0.138(5) 0.138(5) 0.0003(10) 0.0452(19) -0.0001(10)
C39A 0.131(5) 0.131(5) 0.131(5) 0.0001(10) 0.0431(18) 0.0004(10)
C40 0.123(6) 0.123(6) 0.123(6) 0.000(2) 0.039(3) -0.001(2)
C40A 0.118(6) 0.119(6) 0.118(6) 0.000(2) 0.038(3) 0.000(2)
C41 0.160(7) 0.162(7) 0.160(7) 0.001(2) 0.055(3) -0.001(2)
C41A 0.137(7) 0.136(7) 0.137(7) 0.000(2) 0.045(3) -0.001(2)
C42 0.137(7) 0.137(7) 0.137(7) 0.000(2) 0.046(3) 0.000(2)
C42A 0.131(7) 0.130(6) 0.130(7) 0.001(2) 0.044(3) 0.000(2)

loop_
_atom_type_symbol
_atom_type_description
_atom_type_scat_dispersion_real
_atom_type_scat_dispersion_imag
_atom_type_scat_source
C C 0.0030 0.0020 'International Tables Vol C Tables 4.2.6.8 and 6.1.1.4'
H H 0.0000 0.0000 'International Tables Vol C Tables 4.2.6.8 and 6.1.1.4'
Mn Mn 0.3370 0.7280 'International Tables Vol C Tables 4.2.6.8 and 6.1.1.4'
N N 0.0060 0.0030 'International Tables Vol C Tables 4.2.6.8 and 6.1.1.4'
O O 0.0110 0.0060 'International Tables Vol C Tables 4.2.6.8 and 6.1.1.4'

loop_
_geom_angle_atom_site_label_1
_geom_angle_atom_site_label_2
_geom_angle_atom_site_label_3
_geom_angle
_geom_angle_site_symmetry_1
_geom_angle_site_symmetry_3
O1 Mn1 O5 92.17(16) . 5_666
O1 Mn1 O6 99.08(17) . 3_464
O1 Mn1 O7 157.21(17) . 3_464
O1 Mn1 O10 91.85(17) . 5_676
O1 Mn1 N3 96.2(2) . 6_575
O5 Mn1 O6 84.13(15) 5_666 3_464
O5 Mn1 O7 87.04(14) 5_666 3_464
O5 Mn1 N3 87.97(16) 5_666 6_575
O7 Mn1 O6 58.17(13) 3_464 3_464
O10 Mn1 O5 175.76(15) 5_676 5_666
O10 Mn1 O6 96.57(15) 5_676 3_464
O10 Mn1 O7 89.78(15) 5_676 3_464
O10 Mn1 N3 90.25(16) 5_676 6_575
N3 Mn1 O6 163.03(16) 6_575 3_464
N3 Mn1 O7 106.52(16) 6_575 3_464
O2 Mn2 O8 80.8(5) 5_666 .
O2 Mn2 O8A 101.7(2) 5_666 .
O2 Mn2 O9 175.71(17) 5_666 .
O2 Mn2 N6 87.20(16) 5_666 6
O3 Mn2 O2 91.40(17) . 5_666
O3 Mn2 O8 81.9(4) . .
O3 Mn2 O8A 86.1(2) . .
O3 Mn2 O9 89.36(16) . .
O3 Mn2 N6 90.07(16) . 6
O4 Mn2 O2 94.46(17) . 5_666
O4 Mn2 O3 168.82(18) . .
O4 Mn2 O8 89.6(4) . .
O4 Mn2 O8A 83.4(2) . .
O4 Mn2 O9 85.50(16) . .
O4 Mn2 N6 99.70(18) . 6
O8 Mn2 O9 103.5(5) . .
O8 Mn2 N6 165.4(5) . 6
O8A Mn2 N6 170.4(2) . 6
O9 Mn2 O8A 82.5(2) . .
O9 Mn2 N6 88.58(16) . 6
C1 O1 Mn1 152.5(4) . .
C1 O2 Mn2 128.3(4) . 5_666
C13 O3 Mn2 163.1(4) . .
C14 O4 Mn2 143.7(4) . .
C14 O5 Mn1 136.4(3) . 5_666
C26 O6 Mn1 89.8(3) . 3_536
C26 O7 Mn1 89.8(3) . 3_536
C31 O8 Mn2 146(2) . .
C31A O8A Mn2 139.8(8) . .
Mn2 O9 H9A 117.9 . .
Mn2 O9 H9B 134.5 . .
H9A O9 H9B 90.6 . .
C13 O10 Mn1 123.5(3) . 5_676
N2 N1 C6 122.2(5) . .
N2 N1 C8 112.6(5) . .
C8 N1 C6 125.2(6) . .
C7 N2 N1 101.1(6) . .
C7 N3 Mn1 122.6(4) . 6_576
C8 N3 Mn1 134.3(4) . 6_576
C8 N3 C7 103.0(5) . .
N5 N4 C19 124.4(4) . .
C21 N4 N5 110.7(4) . .
C21 N4 C19 124.9(4) . .
C20 N5 N4 101.8(4) . .
C20 N6 Mn2 131.5(3) . 6_556
C21 N6 Mn2 124.2(3) . 6_556
C21 N6 C20 102.8(4) . .
C32 N7 C31 115.7(19) . .
C38 N7 C31 95(3) . .
C38 N7 C32 118(2) . .
C31A N7A C32A 118.8(11) . .
C31A N7A C38A 124.7(11) . .
C38A N7A C32A 116.2(11) . .
O1 C1 C2 115.1(6) . .
O2 C1 O1 125.9(6) . .
O2 C1 C2 119.0(5) . .
C3 C2 C1 121.0(5) . .
C3 C2 C37 118.9(6) . .
C37 C2 C1 119.9(6) . .
C2 C3 H3 119.8 . .
C2 C3 C4 120.5(6) . .
C4 C3 H3 119.8 . .
C3 C4 H4 119.5 . .
C5 C4 C3 121.0(6) . .
C5 C4 H4 119.5 . .
C4 C5 C6 122.8(6) . .
C36 C5 C4 118.5(6) . .
C36 C5 C6 118.7(5) . .
N1 C6 C5 110.3(5) . .
N1 C6 H6 106.4 . .
N1 C6 C9 111.0(5) . .
C5 C6 H6 106.4 . .
C9 C6 C5 115.7(5) . .
C9 C6 H6 106.4 . .
N2 C7 N3 116.9(7) . .
N2 C7 H7 121.6 . .
N3 C7 H7 121.6 . .
N1 C8 H8 126.7 . .
N3 C8 N1 106.5(6) . .
N3 C8 H8 126.7 . .
C10 C9 C6 121.6(5) . .
C10 C9 C35 118.9(6) . .
C35 C9 C6 119.5(5) . .
C9 C10 H10 118.9 . .
C9 C10 C11 122.2(6) . .
C11 C10 H10 118.9 . .
C10 C11 H11 121.3 . .
C12 C11 C10 117.3(7) . .
C12 C11 H11 121.3 . .
C11 C12 C13 121.1(6) . .
C11 C12 C34 120.1(6) . .
C34 C12 C13 118.8(5) . .
O3 C13 O10 125.8(5) . .
O3 C13 C12 115.8(5) . .
O10 C13 C12 118.4(5) . .
O4 C14 O5 125.3(5) . .
O4 C14 C15 116.2(5) . .
O5 C14 C15 118.4(5) . .
C16 C15 C14 121.7(5) . .
C30 C15 C14 119.5(5) . .
C30 C15 C16 118.7(4) . .
C15 C16 H16 119.8 . .
C17 C16 C15 120.4(5) . .
C17 C16 H16 119.8 . .
C16 C17 H17 119.9 . .
C16 C17 C18 120.1(5) . .
C18 C17 H17 119.9 . .
C17 C18 C19 122.2(4) . .
C29 C18 C17 119.8(4) . .
C29 C18 C19 117.8(4) . .
N4 C19 C18 113.7(4) . .
N4 C19 H19 106.3 . .
N4 C19 C22 111.6(4) . .
C18 C19 H19 106.3 . .
C18 C19 C22 112.2(4) . .
C22 C19 H19 106.3 . .
N5 C20 N6 115.4(5) . .
N5 C20 H20 122.3 . .
N6 C20 H20 122.3 . .
N4 C21 N6 109.2(4) . .
N4 C21 H21 125.4 . .
N6 C21 H21 125.4 . .
C23 C22 C19 118.4(4) . .
C23 C22 C28 118.9(4) . .
C28 C22 C19 122.7(4) . .
C22 C23 H23 119.2 . .
C22 C23 C24 121.6(5) . .
C24 C23 H23 119.2 . .
C23 C24 H24 120.1 . .
C23 C24 C25 119.8(5) . .
C25 C24 H24 120.1 . .
C24 C25 C26 120.8(5) . .
C27 C25 C24 118.7(5) . .
C27 C25 C26 120.5(4) . .
O6 C26 O7 122.0(4) . .
O6 C26 C25 119.3(4) . .
O7 C26 C25 118.7(4) . .
C25 C27 H27 119.2 . .
C25 C27 C28 121.6(5) . .
C28 C27 H27 119.2 . .
C22 C28 C27 119.4(5) . .
C22 C28 H28 120.3 . .
C27 C28 H28 120.3 . .
C18 C29 H29 120.1 . .
C18 C29 C30 119.8(5) . .
C30 C29 H29 120.1 . .
C15 C30 C29 121.1(5) . .
C15 C30 H30 119.4 . .
C29 C30 H30 119.4 . .
O8 C31 N7 138(3) . .
O8 C31 C33 130(3) . .
C33 C31 N7 89(2) . .
O8A C31A N7A 117.7(11) . .
O8A C31A C33A 115.8(13) . .
N7A C31A C33A 126.4(13) . .
N7 C32 H32A 109.5 . .
N7 C32 H32B 109.5 . .
N7 C32 H32C 109.4 . .
H32A C32 H32B 109.5 . .
H32A C32 H32C 109.5 . .
H32B C32 H32C 109.5 . .
N7A C32A H32D 109.5 . .
N7A C32A H32E 109.5 . .
N7A C32A H32F 109.5 . .
H32D C32A H32E 109.5 . .
H32D C32A H32F 109.5 . .
H32E C32A H32F 109.5 . .
C31 C33 H33A 109.5 . .
C31 C33 H33B 109.5 . .
C31 C33 H33C 109.5 . .
H33A C33 H33B 109.5 . .
H33A C33 H33C 109.5 . .
H33B C33 H33C 109.5 . .
C31A C33A H33D 109.5 . .
C31A C33A H33E 109.5 . .
C31A C33A H33F 109.5 . .
H33D C33A H33E 109.5 . .
H33D C33A H33F 109.5 . .
H33E C33A H33F 109.5 . .
C12 C34 H34 119.1 . .
C35 C34 C12 121.8(6) . .
C35 C34 H34 119.1 . .
C9 C35 H35 120.2 . .
C34 C35 C9 119.7(6) . .
C34 C35 H35 120.2 . .
C5 C36 H36 119.8 . .
C5 C36 C37 120.4(6) . .
C37 C36 H36 119.8 . .
C2 C37 C36 120.6(6) . .
C2 C37 H37 119.7 . .
C36 C37 H37 119.7 . .
N7 C38 H38A 109.5 . .
N7 C38 H38B 109.5 . .
N7 C38 H38C 109.5 . .
H38A C38 H38B 109.5 . .
H38A C38 H38C 109.5 . .
H38B C38 H38C 109.5 . .
N7A C38A H38D 109.5 . .
N7A C38A H38E 109.5 . .
N7A C38A H38F 109.5 . .
H38D C38A H38E 109.5 . .
H38D C38A H38F 109.5 . .
H38E C38A H38F 109.5 . .
C39 N8 C40 124(2) . .
C39 N8 C41 128(2) . .
C39A N8 C40A 131(2) . .
C39A N8 C41A 117(2) . .
C40 N8 C41 107.0(15) . .
C40A N8 C41A 111.3(17) . .
O11 C39 N8 109(2) . .
O11 C39 C42 140(3) . .
N8 C39 C42 111(2) . .
O11 C39A C42A 122(3) . .
N8 C39A O11 123(3) . .
N8 C39A C42A 115(3) . .
N8 C40 H40A 109.5 . .
N8 C40 H40B 109.5 . .
N8 C40 H40C 109.5 . .
H40A C40 H40B 109.5 . .
H40A C40 H40C 109.5 . .
H40B C40 H40C 109.5 . .
N8 C40A H40D 109.5 . .
N8 C40A H40E 109.5 . .
N8 C40A H40F 109.5 . .
H40D C40A H40E 109.5 . .
H40D C40A H40F 109.5 . .
H40E C40A H40F 109.5 . .
N8 C41 H41A 109.5 . .
N8 C41 H41B 109.5 . .
N8 C41 H41C 109.5 . .
H41A C41 H41B 109.5 . .
H41A C41 H41C 109.5 . .
H41B C41 H41C 109.5 . .
N8 C41A H41D 109.5 . .
N8 C41A H41E 109.5 . .
N8 C41A H41F 109.5 . .
H41D C41A H41E 109.5 . .
H41D C41A H41F 109.5 . .
H41E C41A H41F 109.5 . .
C39 C42 H42A 109.5 . .
C39 C42 H42B 109.5 . .
C39 C42 H42C 109.5 . .
H42A C42 H42B 109.5 . .
H42A C42 H42C 109.5 . .
H42B C42 H42C 109.5 . .
C39A C42A H42D 109.5 . .
C39A C42A H42E 109.5 . .
C39A C42A H42F 109.5 . .
H42D C42A H42E 109.5 . .
H42D C42A H42F 109.5 . .
H42E C42A H42F 109.5 . .

loop_
_geom_bond_atom_site_label_1
_geom_bond_atom_site_label_2
_geom_bond_distance
_geom_bond_site_symmetry_2
Mn1 O1 2.072(4) .
Mn1 O5 2.167(4) 5_666
Mn1 O6 2.267(4) 3_464
Mn1 O7 2.267(3) 3_464
Mn1 O10 2.150(4) 5_676
Mn1 N3 2.209(5) 6_575
Mn2 O2 2.199(4) 5_666
Mn2 O3 2.110(4) .
Mn2 O4 2.100(4) .
Mn2 O8 2.210(15) .
Mn2 O8A 2.250(7) .
Mn2 O9 2.229(4) .
Mn2 N6 2.254(4) 6
O1 C1 1.248(7) .
O2 C1 1.243(7) .
O3 C13 1.231(6) .
O4 C14 1.247(7) .
O5 C14 1.259(6) .
O6 C26 1.260(6) .
O7 C26 1.260(6) .
O8 C31 1.180(16) .
O8A C31A 1.194(14) .
O9 H9A 0.8574 .
O9 H9B 0.8463 .
O10 C13 1.258(7) .
N1 N2 1.339(8) .
N1 C6 1.480(8) .
N1 C8 1.359(8) .
N2 C7 1.268(8) .
N3 C7 1.371(8) .
N3 C8 1.319(8) .
N4 N5 1.349(5) .
N4 C19 1.476(6) .
N4 C21 1.330(6) .
N5 C20 1.319(7) .
N6 C20 1.339(7) .
N6 C21 1.335(6) .
N7 C31 1.423(18) .
N7 C32 1.403(18) .
N7 C38 1.396(18) .
N7A C31A 1.413(17) .
N7A C32A 1.505(19) .
N7A C38A 1.463(13) .
C1 C2 1.498(8) .
C2 C3 1.365(9) .
C2 C37 1.395(8) .
C3 H3 0.9500 .
C3 C4 1.396(10) .
C4 H4 0.9500 .
C4 C5 1.388(9) .
C5 C6 1.527(8) .
C5 C36 1.379(9) .
C6 H6 1.0000 .
C6 C9 1.510(8) .
C7 H7 0.9500 .
C8 H8 0.9500 .
C9 C10 1.377(8) .
C9 C35 1.380(8) .
C10 H10 0.9500 .
C10 C11 1.432(9) .
C11 H11 0.9500 .
C11 C12 1.366(8) .
C12 C13 1.511(7) .
C12 C34 1.398(9) .
C14 C15 1.507(7) .
C15 C16 1.396(7) .
C15 C30 1.381(7) .
C16 H16 0.9500 .
C16 C17 1.386(7) .
C17 H17 0.9500 .
C17 C18 1.388(7) .
C18 C19 1.517(6) .
C18 C29 1.381(7) .
C19 H19 1.0000 .
C19 C22 1.537(6) .
C20 H20 0.9500 .
C21 H21 0.9500 .
C22 C23 1.376(7) .
C22 C28 1.378(7) .
C23 H23 0.9500 .
C23 C24 1.378(7) .
C24 H24 0.9500 .
C24 C25 1.387(7) .
C25 C26 1.507(6) .
C25 C27 1.365(8) .
C27 H27 0.9500 .
C27 C28 1.396(7) .
C28 H28 0.9500 .
C29 H29 0.9500 .
C29 C30 1.391(7) .
C30 H30 0.9500 .
C31 C33 1.404(19) .
C31A C33A 1.483(15) .
C32 H32A 0.9799 .
C32 H32B 0.9800 .
C32 H32C 0.9802 .
C32A H32D 0.9800 .
C32A H32E 0.9800 .
C32A H32F 0.9800 .
C33 H33A 0.9800 .
C33 H33B 0.9800 .
C33 H33C 0.9800 .
C33A H33D 0.9800 .
C33A H33E 0.9800 .
C33A H33F 0.9800 .
C34 H34 0.9500 .
C34 C35 1.374(8) .
C35 H35 0.9500 .
C36 H36 0.9500 .
C36 C37 1.395(9) .
C37 H37 0.9500 .
C38 H38A 0.9800 .
C38 H38B 0.9800 .
C38 H38C 0.9800 .
C38A H38D 0.9800 .
C38A H38E 0.9800 .
C38A H38F 0.9800 .
O11 C39 1.30(3) .
O11 C39A 1.30(3) .
N8 C39 1.34(3) .
N8 C39A 1.15(3) .
N8 C40 1.46(2) .
N8 C40A 1.40(3) .
N8 C41 1.53(2) .
N8 C41A 1.54(3) .
C39 C42 1.51(4) .
C39A C42A 1.44(4) .
C40 H40A 0.9800 .
C40 H40B 0.9800 .
C40 H40C 0.9800 .
C40A H40D 0.9800 .
C40A H40E 0.9800 .
C40A H40F 0.9800 .
C41 H41A 0.9800 .
C41 H41B 0.9800 .
C41 H41C 0.9800 .
C41A H41D 0.9800 .
C41A H41E 0.9800 .
C41A H41F 0.9800 .
C42 H42A 0.9800 .
C42 H42B 0.9800 .
C42 H42C 0.9800 .
C42A H42D 0.9800 .
C42A H42E 0.9800 .
C42A H42F 0.9800 .

loop_
_geom_torsion_atom_site_label_1
_geom_torsion_atom_site_label_2
_geom_torsion_atom_site_label_3
_geom_torsion_atom_site_label_4
_geom_torsion
_geom_torsion_site_symmetry_1
Mn1 O1 C1 O2 10.5(13) .
Mn1 O1 C1 C2 -169.3(7) .
Mn1 O5 C14 O4 -92.2(7) 5_666
Mn1 O5 C14 C15 91.5(6) 5_666
Mn1 O6 C26 O7 -4.6(5) 3_536
Mn1 O6 C26 C25 172.5(4) 3_536
Mn1 O7 C26 O6 4.6(5) 3_536
Mn1 O7 C26 C25 -172.5(4) 3_536
Mn1 O10 C13 O3 -77.9(6) 5_676
Mn1 O10 C13 C12 102.0(5) 5_676
Mn1 N3 C7 N2 175.5(5) 6_576
Mn1 N3 C8 N1 -175.6(4) 6_576
Mn2 O2 C1 O1 -83.5(7) 5_666
Mn2 O2 C1 C2 96.3(5) 5_666
Mn2 O3 C13 O10 -22.4(17) .
Mn2 O3 C13 C12 157.7(11) .
Mn2 O4 C14 O5 15.3(11) .
Mn2 O4 C14 C15 -168.4(5) .
Mn2 O8 C31 N7 63(6) .
Mn2 O8 C31 C33 -92(5) .
Mn2 O8A C31A N7A 106.0(13) .
Mn2 O8A C31A C33A -77.5(17) .
Mn2 N6 C20 N5 166.8(4) 6_556
Mn2 N6 C21 N4 -168.0(3) 6_556
O1 C1 C2 C3 11.5(8) .
O1 C1 C2 C37 -173.2(6) .
O2 C1 C2 C3 -168.3(6) .
O2 C1 C2 C37 7.0(9) .
O4 C14 C15 C16 177.6(5) .
O4 C14 C15 C30 -5.6(7) .
O5 C14 C15 C16 -5.8(7) .
O5 C14 C15 C30 171.0(5) .
N1 N2 C7 N3 1.1(8) .
N1 C6 C9 C10 -90.1(8) .
N1 C6 C9 C35 86.9(7) .
N2 N1 C6 C5 -76.2(7) .
N2 N1 C6 C9 53.4(8) .
N2 N1 C8 N3 0.8(7) .
N4 N5 C20 N6 -0.6(6) .
N4 C19 C22 C23 173.7(4) .
N4 C19 C22 C28 -8.9(7) .
N5 N4 C19 C18 57.4(6) .
N5 N4 C19 C22 -70.7(5) .
N5 N4 C21 N6 0.2(5) .
C1 C2 C3 C4 177.4(6) .
C1 C2 C37 C36 -177.6(6) .
C2 C3 C4 C5 -0.1(11) .
C3 C2 C37 C36 -2.2(11) .
C3 C4 C5 C6 179.8(6) .
C3 C4 C5 C36 -1.6(10) .
C4 C5 C6 N1 2.5(8) .
C4 C5 C6 C9 -124.5(7) .
C4 C5 C36 C37 1.5(11) .
C5 C6 C9 C10 36.6(9) .
C5 C6 C9 C35 -146.4(6) .
C5 C36 C37 C2 0.4(12) .
C6 N1 N2 C7 179.5(6) .
C6 N1 C8 N3 -179.9(5) .
C6 C5 C36 C37 -179.9(6) .
C6 C9 C10 C11 179.1(7) .
C6 C9 C35 C34 -178.7(6) .
C7 N3 C8 N1 -0.1(6) .
C8 N1 N2 C7 -1.2(7) .
C8 N1 C6 C5 104.6(6) .
C8 N1 C6 C9 -125.8(6) .
C8 N3 C7 N2 -0.7(8) .
C9 C10 C11 C12 -0.2(11) .
C10 C9 C35 C34 -1.6(10) .
C10 C11 C12 C13 177.1(6) .
C10 C11 C12 C34 -2.1(10) .
C11 C12 C13 O3 179.7(6) .
C11 C12 C13 O10 -0.2(8) .
C11 C12 C34 C35 2.7(10) .
C12 C34 C35 C9 -0.8(10) .
C13 C12 C34 C35 -176.5(6) .
C14 C15 C16 C17 173.8(5) .
C14 C15 C30 C29 -174.2(5) .
C15 C16 C17 C18 0.6(8) .
C16 C15 C30 C29 2.7(8) .
C16 C17 C18 C19 -171.3(5) .
C16 C17 C18 C29 2.3(8) .
C17 C18 C19 N4 -73.8(6) .
C17 C18 C19 C22 53.9(6) .
C17 C18 C29 C30 -2.7(8) .
C18 C19 C22 C23 44.9(6) .
C18 C19 C22 C28 -137.7(5) .
C18 C29 C30 C15 0.2(8) .
C19 N4 N5 C20 179.6(4) .
C19 N4 C21 N6 -179.1(4) .
C19 C18 C29 C30 171.2(5) .
C19 C22 C23 C24 179.2(5) .
C19 C22 C28 C27 -178.0(5) .
C20 N6 C21 N4 -0.5(5) .
C21 N4 N5 C20 0.2(5) .
C21 N4 C19 C18 -123.4(5) .
C21 N4 C19 C22 108.6(5) .
C21 N6 C20 N5 0.7(6) .
C22 C23 C24 C25 -0.9(9) .
C23 C22 C28 C27 -0.6(9) .
C23 C24 C25 C26 176.5(5) .
C23 C24 C25 C27 -1.0(9) .
C24 C25 C26 O6 172.3(5) .
C24 C25 C26 O7 -10.5(8) .
C24 C25 C27 C28 2.1(10) .
C25 C27 C28 C22 -1.3(10) .
C26 C25 C27 C28 -175.4(6) .
C27 C25 C26 O6 -10.3(8) .
C27 C25 C26 O7 167.0(6) .
C28 C22 C23 C24 1.7(8) .
C29 C18 C19 N4 112.4(5) .
C29 C18 C19 C22 -119.9(5) .
C30 C15 C16 C17 -3.1(8) .
C32 N7 C31 O8 168(4) .
C32 N7 C31 C33 -30(3) .
C32A N7A C31A O8A -177.1(11) .
C32A N7A C31A C33A 7(2) .
C34 C12 C13 O3 -1.1(7) .
C34 C12 C13 O10 179.0(5) .
C35 C9 C10 C11 2.1(11) .
C36 C5 C6 N1 -176.0(6) .
C36 C5 C6 C9 56.9(8) .
C37 C2 C3 C4 2.0(10) .
C38 N7 C31 O8 44(5) .
C38 N7 C31 C33 -154(3) .
C38A N7A C31A O8A -3.9(18) .
C38A N7A C31A C33A -179.9(14) .
C40 N8 C39 O11 175(2) .
C40 N8 C39 C42 -11(3) .
C40A N8 C39A O11 -172(2) .
C40A N8 C39A C42A 17(4) .
C41 N8 C39 O11 5(4) .
C41 N8 C39 C42 179(2) .
C41A N8 C39A O11 -3(4) .
C41A N8 C39A C42A -175(2) .
